data_7111422
loop_
_publ_author_name
'Hu, Xile'
'Castro-Rodriguez, Ingrid'
'Meyer, Karsten'

_publ_section_title
;
 Synthesis and characterization of electron-rich nickel tris-carbene
 complexes
;
_journal_issue 19
_journal_name_full 'Chemical Communications'
_journal_page_first 2164
_journal_page_last 2165
_journal_paper_doi 10.1039/b409241d
_journal_year 2004
_chemical_formula_sum 'C27 H45 Cl N7 Ni'
_chemical_formula_weight 561.86
_chemical_name_systematic
;
?
;
_space_group_IT_number 2
_symmetry_cell_setting triclinic
_symmetry_space_group_name_Hall '-P 1'
_symmetry_space_group_name_H-M 'P -1'
_atom_sites_solution_hydrogens geom
_atom_sites_solution_primary direct
_atom_sites_solution_secondary difmap
_audit_creation_method SHELXL-97
_cell_angle_alpha 103.2710(10)
_cell_angle_beta 99.4650(10)
_cell_angle_gamma 105.2760(10)
_cell_formula_units_Z 4
_cell_length_a 14.5847(8)
_cell_length_b 14.7332(9)
_cell_length_c 14.7698(9)
_cell_measurement_temperature 100(2)
_cell_volume 2893.1(3)
_computing_structure_refinement 'SHELXL-97 (Sheldrick, 1997)'
_computing_structure_solution 'SHELXS-97 (Sheldrick, 1990)'
_diffrn_ambient_temperature 100(2)
_diffrn_measured_fraction_theta_full 0.999
_diffrn_measured_fraction_theta_max 0.999
_diffrn_radiation_monochromator graphite
_diffrn_radiation_source 'fine-focus sealed tube'
_diffrn_radiation_type MoK\a
_diffrn_radiation_wavelength 0.71073
_diffrn_reflns_av_R_equivalents 0.0519
_diffrn_reflns_av_sigmaI/netI 0.0832
_diffrn_reflns_limit_h_max 15
_diffrn_reflns_limit_h_min -15
_diffrn_reflns_limit_k_max 15
_diffrn_reflns_limit_k_min -15
_diffrn_reflns_limit_l_max 15
_diffrn_reflns_limit_l_min -15
_diffrn_reflns_number 16993
_diffrn_reflns_theta_full 22.50
_diffrn_reflns_theta_max 22.50
_diffrn_reflns_theta_min 1.46
_exptl_absorpt_coefficient_mu 0.791
_exptl_absorpt_correction_type multi-scan
_exptl_absorpt_process_details SADABS
_exptl_crystal_colour Yellow
_exptl_crystal_density_diffrn 1.290
_exptl_crystal_density_method 'not measured'
_exptl_crystal_description Plate
_exptl_crystal_F_000 1204
_exptl_crystal_size_max 0.5
_exptl_crystal_size_mid 0.08
_exptl_crystal_size_min 0.08
_refine_diff_density_max 0.741
_refine_diff_density_min -0.352
_refine_diff_density_rms 0.071
_refine_ls_extinction_method none
_refine_ls_goodness_of_fit_ref 0.960
_refine_ls_hydrogen_treatment mixed
_refine_ls_matrix_type full
_refine_ls_number_parameters 667
_refine_ls_number_reflns 7554
_refine_ls_number_restraints 0
_refine_ls_restrained_S_all 0.960
_refine_ls_R_factor_all 0.0711
_refine_ls_R_factor_gt 0.0495
_refine_ls_shift/su_max 0.002
_refine_ls_shift/su_mean 0.000
_refine_ls_structure_factor_coef Fsqd
_refine_ls_weighting_details 'calc w=1/[\s^2^(Fo^2^)+(0.0534P)^2^+0.0000P] where P=(Fo^2^+2Fc^2^)/3'
_refine_ls_weighting_scheme calc
_refine_ls_wR_factor_gt 0.1078
_refine_ls_wR_factor_ref 0.1145
_reflns_number_gt 5504
_reflns_number_total 7554
_reflns_threshold_expression >2sigma(I)
_cod_data_source_file b409241dsup1.cif
_cod_data_source_block a
_cod_depositor_comments
;
The following automatic conversions were performed:

'_symmetry_cell_setting' value 'Triclinic' changed to 'triclinic'
according to /home/saulius/struct/CIF-dictionaries/cif_core.dic
dictionary named 'cif_core.dic' version 2.4.2 from
2011-04-26.

'_exptl_absorpt_correction_type' value 'Multi-Scan'
changed to 'multi-scan' according to
/home/saulius/struct/CIF-dictionaries/cif_core.dic dictionary named
'cif_core.dic' version 2.4.2 from 2011-04-26.

Automatic conversion script
Id: cif_fix_values 1891 2012-01-12 08:04:46Z andrius 
;
_cod_original_sg_symbol_H-M P-1
_cod_database_code 7111422

loop_
_symmetry_equiv_pos_as_xyz
'x, y, z'
'-x, -y, -z'

loop_
_atom_site_label
_atom_site_type_symbol
_atom_site_fract_x
_atom_site_fract_y
_atom_site_fract_z
_atom_site_U_iso_or_equiv
_atom_site_adp_type
_atom_site_occupancy
_atom_site_symmetry_multiplicity
_atom_site_calc_flag
_atom_site_refinement_flags
Ni1 Ni 0.55186(4) 0.27894(4) 0.26795(4) 0.02353(18) Uani 1 1 d .
C1 C 0.5712(3) 0.3415(3) 0.4871(3) 0.0310(12) Uani 1 1 d .
H1A H 0.5834 0.3211 0.5461 0.037 Uiso 1 1 calc R
H1B H 0.5266 0.3815 0.4943 0.037 Uiso 1 1 calc R
C2 C 0.6679(3) 0.4042(3) 0.4760(3) 0.0338(13) Uani 1 1 d .
H2A H 0.7084 0.4473 0.5396 0.041 Uiso 1 1 calc R
H2B H 0.7045 0.3611 0.4487 0.041 Uiso 1 1 calc R
C3 C 0.5966(3) 0.4243(3) 0.3210(3) 0.0252(11) Uani 1 1 d .
C4 C 0.6749(3) 0.5647(3) 0.4442(4) 0.0344(13) Uani 1 1 d .
H4 H 0.7115 0.6065 0.5057 0.041 Uiso 1 1 calc R
C5 C 0.6363(3) 0.5912(3) 0.3688(3) 0.0322(12) Uani 1 1 d .
H5 H 0.6402 0.6562 0.3675 0.039 Uiso 1 1 calc R
C6 C 0.5272(3) 0.5069(3) 0.2033(3) 0.0277(12) Uani 1 1 d .
C7 C 0.5348(4) 0.4310(3) 0.1194(3) 0.0390(13) Uani 1 1 d .
H7A H 0.6013 0.4500 0.1098 0.059 Uiso 1 1 calc R
H7B H 0.4879 0.4267 0.0616 0.059 Uiso 1 1 calc R
H7C H 0.5201 0.3670 0.1324 0.059 Uiso 1 1 calc R
C8 C 0.4220(3) 0.4838(3) 0.2149(4) 0.0418(14) Uani 1 1 d .
H8A H 0.4002 0.4176 0.2223 0.063 Uiso 1 1 calc R
H8B H 0.3792 0.4872 0.1581 0.063 Uiso 1 1 calc R
H8C H 0.4192 0.5317 0.2718 0.063 Uiso 1 1 calc R
C9 C 0.5602(4) 0.6083(3) 0.1864(3) 0.0371(13) Uani 1 1 d .
H9A H 0.5507 0.6575 0.2380 0.056 Uiso 1 1 calc R
H9B H 0.5213 0.6066 0.1248 0.056 Uiso 1 1 calc R
H9C H 0.6296 0.6255 0.1854 0.056 Uiso 1 1 calc R
C10 C 0.4158(3) 0.2229(3) 0.3971(3) 0.0286(12) Uani 1 1 d .
H10A H 0.4040 0.2318 0.4622 0.034 Uiso 1 1 calc R
H10B H 0.3870 0.1522 0.3618 0.034 Uiso 1 1 calc R
C11 C 0.3649(3) 0.2811(3) 0.3461(3) 0.0273(11) Uani 1 1 d .
H11A H 0.3028 0.2795 0.3656 0.033 Uiso 1 1 calc R
H11B H 0.4070 0.3505 0.3655 0.033 Uiso 1 1 calc R
C12 C 0.4118(3) 0.2204(3) 0.1940(3) 0.0226(11) Uani 1 1 d .
C13 C 0.2545(3) 0.2225(3) 0.1832(3) 0.0267(11) Uani 1 1 d .
H13 H 0.1978 0.2328 0.2017 0.032 Uiso 1 1 calc R
C14 C 0.2622(3) 0.1864(3) 0.0943(3) 0.0268(11) Uani 1 1 d .
H14 H 0.2121 0.1667 0.0373 0.032 Uiso 1 1 calc R
C15 C 0.3836(3) 0.1279(3) 0.0169(3) 0.0250(11) Uani 1 1 d .
C16 C 0.4911(4) 0.1380(4) 0.0379(4) 0.0546(16) Uani 1 1 d .
H16A H 0.5297 0.2073 0.0525 0.082 Uiso 1 1 calc R
H16B H 0.5058 0.0994 -0.0181 0.082 Uiso 1 1 calc R
H16C H 0.5077 0.1140 0.0931 0.082 Uiso 1 1 calc R
C17 C 0.3584(4) 0.1659(4) -0.0681(3) 0.0501(15) Uani 1 1 d .
H17A H 0.2878 0.1556 -0.0845 0.075 Uiso 1 1 calc R
H17B H 0.3771 0.1304 -0.1230 0.075 Uiso 1 1 calc R
H17C H 0.3940 0.2362 -0.0516 0.075 Uiso 1 1 calc R
C18 C 0.3251(4) 0.0204(3) -0.0052(4) 0.0486(15) Uani 1 1 d .
H18A H 0.3354 -0.0008 0.0529 0.073 Uiso 1 1 calc R
H18B H 0.3468 -0.0192 -0.0551 0.073 Uiso 1 1 calc R
H18C H 0.2554 0.0116 -0.0275 0.073 Uiso 1 1 calc R
C19 C 0.5594(3) 0.1728(3) 0.4249(3) 0.0315(12) Uani 1 1 d .
H19A H 0.5219 0.1431 0.4666 0.038 Uiso 1 1 calc R
H19B H 0.6289 0.2012 0.4606 0.038 Uiso 1 1 calc R
C20 C 0.5511(3) 0.0927(3) 0.3360(3) 0.0325(12) Uani 1 1 d .
H20A H 0.5524 0.0320 0.3534 0.039 Uiso 1 1 calc R
H20B H 0.4880 0.0783 0.2899 0.039 Uiso 1 1 calc R
C21 C 0.6492(3) 0.2059(3) 0.2620(3) 0.0277(11) Uani 1 1 d .
C22 C 0.7041(4) 0.0805(4) 0.2849(3) 0.0356(13) Uani 1 1 d .
H22 H 0.7080 0.0236 0.3032 0.043 Uiso 1 1 calc R
C23 C 0.7683(4) 0.1345(4) 0.2480(3) 0.0389(13) Uani 1 1 d .
H23 H 0.8263 0.1230 0.2344 0.047 Uiso 1 1 calc R
C24 C 0.7918(3) 0.2942(4) 0.2025(3) 0.0328(12) Uani 1 1 d .
C25 C 0.7218(4) 0.3188(4) 0.1314(4) 0.0586(17) Uani 1 1 d .
H25A H 0.6944 0.2634 0.0731 0.088 Uiso 1 1 calc R
H25B H 0.7569 0.3772 0.1154 0.088 Uiso 1 1 calc R
H25C H 0.6686 0.3317 0.1597 0.088 Uiso 1 1 calc R
C26 C 0.8389(4) 0.3814(4) 0.2886(4) 0.0599(17) Uani 1 1 d .
H26A H 0.7886 0.3977 0.3197 0.090 Uiso 1 1 calc R
H26B H 0.8732 0.4375 0.2688 0.090 Uiso 1 1 calc R
H26C H 0.8858 0.3662 0.3337 0.090 Uiso 1 1 calc R
C27 C 0.8678(4) 0.2655(4) 0.1550(4) 0.0671(18) Uani 1 1 d .
H27A H 0.9179 0.2571 0.2025 0.101 Uiso 1 1 calc R
H27B H 0.8984 0.3170 0.1277 0.101 Uiso 1 1 calc R
H27C H 0.8367 0.2036 0.1039 0.101 Uiso 1 1 calc R
N1 N 0.5233(2) 0.2533(3) 0.4047(2) 0.0246(9) Uani 1 1 d .
N2 N 0.6499(2) 0.4645(3) 0.4129(3) 0.0266(9) Uani 1 1 d .
N3 N 0.5904(2) 0.5072(2) 0.2943(2) 0.0242(9) Uani 1 1 d .
N4 N 0.3441(3) 0.2419(2) 0.2426(2) 0.0233(9) Uani 1 1 d .
N5 N 0.3575(3) 0.1830(2) 0.1008(2) 0.0235(9) Uani 1 1 d .
N6 N 0.6315(3) 0.1229(3) 0.2912(3) 0.0291(10) Uani 1 1 d .
N7 N 0.7343(3) 0.2107(3) 0.2333(2) 0.0287(10) Uani 1 1 d .
Ni2 Ni 0.06225(4) 0.83255(4) 0.24675(4) 0.02502(18) Uani 1 1 d .
C28 C -0.0294(3) 0.9921(3) 0.3307(3) 0.0299(12) Uani 1 1 d .
H28A H -0.0496 1.0485 0.3197 0.036 Uiso 1 1 calc R
H28B H -0.0074 1.0043 0.4007 0.036 Uiso 1 1 calc R
C29 C -0.1159(3) 0.9001(3) 0.2909(3) 0.0314(12) Uani 1 1 d .
H29A H -0.1758 0.9149 0.3035 0.038 Uiso 1 1 calc R
H29B H -0.1252 0.8757 0.2207 0.038 Uiso 1 1 calc R
C30 C -0.0234(3) 0.7899(3) 0.3299(3) 0.0280(12) Uani 1 1 d .
C31 C -0.1509(3) 0.7945(3) 0.3994(3) 0.0333(12) Uani 1 1 d .
H31 H -0.2063 0.8107 0.4151 0.040 Uiso 1 1 calc R
C32 C -0.1055(3) 0.7378(4) 0.4353(3) 0.0363(13) Uani 1 1 d .
H32 H -0.1229 0.7065 0.4823 0.044 Uiso 1 1 calc R
C33 C 0.0459(3) 0.6880(3) 0.4242(3) 0.0294(12) Uani 1 1 d .
C34 C 0.0794(3) 0.6408(4) 0.3381(3) 0.0396(14) Uani 1 1 d .
H34A H 0.0234 0.5892 0.2920 0.059 Uiso 1 1 calc R
H34B H 0.1295 0.6121 0.3593 0.059 Uiso 1 1 calc R
H34C H 0.1068 0.6907 0.3076 0.059 Uiso 1 1 calc R
C35 C -0.0004(3) 0.6078(3) 0.4671(3) 0.0369(13) Uani 1 1 d .
H35A H -0.0177 0.6374 0.5257 0.055 Uiso 1 1 calc R
H35B H 0.0463 0.5732 0.4823 0.055 Uiso 1 1 calc R
H35C H -0.0595 0.5613 0.4208 0.055 Uiso 1 1 calc R
C36 C 0.1294(3) 0.7676(4) 0.4993(3) 0.0413(14) Uani 1 1 d .
H36A H 0.1590 0.8186 0.4709 0.062 Uiso 1 1 calc R
H36B H 0.1788 0.7391 0.5228 0.062 Uiso 1 1 calc R
H36C H 0.1044 0.7967 0.5527 0.062 Uiso 1 1 calc R
C37 C 0.0404(3) 1.0179(3) 0.1985(3) 0.0283(12) Uani 1 1 d .
H37A H 0.0629 1.0906 0.2170 0.034 Uiso 1 1 calc R
H37B H -0.0302 0.9950 0.1667 0.034 Uiso 1 1 calc R
C38 C 0.0959(3) 0.9797(3) 0.1281(3) 0.0314(12) Uani 1 1 d .
H38A H 0.1085 1.0233 0.0865 0.038 Uiso 1 1 calc R
H38B H 0.1598 0.9800 0.1636 0.038 Uiso 1 1 calc R
C39 C 0.0081(3) 0.8058(3) 0.1068(3) 0.0254(11) Uani 1 1 d .
C40 C 0.0074(3) 0.8531(4) -0.0284(3) 0.0353(13) Uani 1 1 d .
H40 H 0.0209 0.8937 -0.0693 0.042 Uiso 1 1 calc R
C41 C -0.0464(3) 0.7594(4) -0.0554(3) 0.0353(13) Uani 1 1 d .
H41 H -0.0785 0.7200 -0.1191 0.042 Uiso 1 1 calc R
C42 C -0.1112(3) 0.6330(3) 0.0290(4) 0.0355(13) Uani 1 1 d .
C43 C -0.0523(4) 0.5898(3) 0.0917(4) 0.0475(15) Uani 1 1 d .
H43A H 0.0000 0.5755 0.0627 0.071 Uiso 1 1 calc R
H43B H -0.0953 0.5289 0.0974 0.071 Uiso 1 1 calc R
H43C H -0.0236 0.6369 0.1554 0.071 Uiso 1 1 calc R
C44 C -0.1967(4) 0.6502(4) 0.0695(4) 0.0575(17) Uani 1 1 d .
H44A H -0.1724 0.6891 0.1369 0.086 Uiso 1 1 calc R
H44B H -0.2436 0.5868 0.0646 0.086 Uiso 1 1 calc R
H44C H -0.2290 0.6856 0.0330 0.086 Uiso 1 1 calc R
C45 C -0.1481(4) 0.5643(4) -0.0709(4) 0.0587(17) Uani 1 1 d .
H45A H -0.1887 0.5906 -0.1108 0.088 Uiso 1 1 calc R
H45B H -0.1873 0.4998 -0.0691 0.088 Uiso 1 1 calc R
H45C H -0.0924 0.5576 -0.0980 0.088 Uiso 1 1 calc R
C46 C 0.1454(3) 1.0543(3) 0.3539(3) 0.0292(12) Uani 1 1 d .
H46A H 0.1317 1.1132 0.3890 0.035 Uiso 1 1 calc R
H46B H 0.1942 1.0758 0.3176 0.035 Uiso 1 1 calc R
C47 C 0.1884(3) 1.0081(3) 0.4257(3) 0.0288(12) Uani 1 1 d .
H47A H 0.2314 1.0605 0.4833 0.035 Uiso 1 1 calc R
H47B H 0.1347 0.9668 0.4459 0.035 Uiso 1 1 calc R
C48 C 0.2080(3) 0.8748(3) 0.3000(3) 0.0238(11) Uani 1 1 d .
C49 C 0.3409(3) 0.9614(3) 0.4241(3) 0.0262(11) Uani 1 1 d .
H49 H 0.3801 1.0071 0.4830 0.031 Uiso 1 1 calc R
C50 C 0.3680(3) 0.8973(3) 0.3633(3) 0.0230(11) Uani 1 1 d .
H50 H 0.4311 0.8891 0.3706 0.028 Uiso 1 1 calc R
C51 C 0.2981(3) 0.7730(3) 0.2045(3) 0.0224(11) Uani 1 1 d .
C52 C 0.2047(3) 0.7313(3) 0.1269(3) 0.0341(13) Uani 1 1 d .
H52A H 0.1520 0.6958 0.1513 0.051 Uiso 1 1 calc R
H52B H 0.2141 0.6861 0.0718 0.051 Uiso 1 1 calc R
H52C H 0.1873 0.7848 0.1070 0.051 Uiso 1 1 calc R
C53 C 0.3810(3) 0.8254(3) 0.1654(3) 0.0338(12) Uani 1 1 d .
H53A H 0.3676 0.8824 0.1496 0.051 Uiso 1 1 calc R
H53B H 0.3857 0.7801 0.1076 0.051 Uiso 1 1 calc R
H53C H 0.4429 0.8473 0.2139 0.051 Uiso 1 1 calc R
C54 C 0.3249(3) 0.6911(3) 0.2394(3) 0.0351(13) Uani 1 1 d .
H54A H 0.3870 0.7191 0.2881 0.053 Uiso 1 1 calc R
H54B H 0.3317 0.6426 0.1852 0.053 Uiso 1 1 calc R
H54C H 0.2733 0.6592 0.2671 0.053 Uiso 1 1 calc R
N8 N 0.0538(3) 0.9854(2) 0.2858(3) 0.0246(9) Uani 1 1 d .
N9 N -0.1006(2) 0.8244(3) 0.3351(3) 0.0256(9) Uani 1 1 d .
N10 N -0.0298(3) 0.7329(3) 0.3923(3) 0.0263(9) Uani 1 1 d .
N11 N 0.0402(3) 0.8811(3) 0.0697(3) 0.0269(9) Uani 1 1 d .
N12 N -0.0469(3) 0.7301(3) 0.0274(3) 0.0270(9) Uani 1 1 d .
N13 N 0.2450(3) 0.9476(3) 0.3841(2) 0.0233(9) Uani 1 1 d .
N14 N 0.2878(2) 0.8449(2) 0.2876(2) 0.0193(8) Uani 1 1 d .
Cl1 Cl 0.39067(8) 0.14905(8) 0.63781(8) 0.0318(3) Uani 1 1 d .
Cl2 Cl 0.11045(11) 0.29874(12) 0.32827(10) 0.0590(5) Uani 1 1 d .

loop_
_atom_site_aniso_label
_atom_site_aniso_U_11
_atom_site_aniso_U_22
_atom_site_aniso_U_33
_atom_site_aniso_U_23
_atom_site_aniso_U_13
_atom_site_aniso_U_12
Ni1 0.0243(4) 0.0251(3) 0.0260(4) 0.0118(3) 0.0086(3) 0.0102(3)
C1 0.034(3) 0.040(3) 0.027(3) 0.017(3) 0.009(2) 0.017(3)
C2 0.032(3) 0.041(3) 0.027(3) 0.005(3) 0.001(2) 0.015(3)
C3 0.019(3) 0.025(3) 0.031(3) 0.008(2) 0.005(2) 0.008(2)
C4 0.030(3) 0.027(3) 0.036(3) 0.001(3) 0.006(2) 0.000(2)
C5 0.033(3) 0.021(3) 0.041(3) 0.009(3) 0.009(3) 0.005(2)
C6 0.034(3) 0.023(3) 0.031(3) 0.013(2) 0.009(2) 0.012(2)
C7 0.057(4) 0.031(3) 0.032(3) 0.013(2) 0.010(3) 0.016(3)
C8 0.040(3) 0.035(3) 0.055(4) 0.026(3) 0.007(3) 0.013(3)
C9 0.047(3) 0.030(3) 0.041(3) 0.018(3) 0.017(3) 0.013(2)
C10 0.025(3) 0.039(3) 0.027(3) 0.017(2) 0.011(2) 0.009(2)
C11 0.024(3) 0.037(3) 0.025(3) 0.012(2) 0.011(2) 0.010(2)
C12 0.027(3) 0.020(3) 0.026(3) 0.010(2) 0.012(2) 0.010(2)
C13 0.024(3) 0.033(3) 0.028(3) 0.014(2) 0.011(2) 0.009(2)
C14 0.018(3) 0.034(3) 0.027(3) 0.013(2) 0.002(2) 0.007(2)
C15 0.029(3) 0.026(3) 0.024(3) 0.008(2) 0.012(2) 0.012(2)
C16 0.037(4) 0.076(4) 0.042(4) -0.010(3) 0.013(3) 0.022(3)
C17 0.082(4) 0.057(4) 0.031(3) 0.019(3) 0.023(3) 0.043(3)
C18 0.061(4) 0.031(3) 0.055(4) 0.010(3) 0.026(3) 0.011(3)
C19 0.025(3) 0.038(3) 0.035(3) 0.022(3) 0.006(2) 0.007(2)
C20 0.036(3) 0.028(3) 0.038(3) 0.019(3) 0.006(3) 0.010(2)
C21 0.028(3) 0.028(3) 0.025(3) 0.007(2) 0.005(2) 0.007(2)
C22 0.045(3) 0.033(3) 0.035(3) 0.008(3) 0.003(3) 0.028(3)
C23 0.039(3) 0.054(4) 0.035(3) 0.011(3) 0.011(3) 0.033(3)
C24 0.020(3) 0.049(3) 0.027(3) 0.011(3) 0.007(2) 0.006(2)
C25 0.042(4) 0.083(5) 0.065(4) 0.047(4) 0.020(3) 0.014(3)
C26 0.060(4) 0.056(4) 0.050(4) 0.015(3) 0.019(3) -0.007(3)
C27 0.051(4) 0.082(5) 0.078(5) 0.023(4) 0.035(4) 0.024(4)
N1 0.023(2) 0.031(2) 0.024(2) 0.0130(19) 0.0071(18) 0.0107(18)
N2 0.018(2) 0.031(2) 0.030(2) 0.010(2) 0.0057(19) 0.0061(18)
N3 0.022(2) 0.020(2) 0.025(2) 0.0019(19) 0.0062(18) 0.0031(18)
N4 0.023(2) 0.026(2) 0.023(2) 0.0075(18) 0.0066(19) 0.0082(18)
N5 0.021(2) 0.026(2) 0.024(2) 0.0094(18) 0.0070(18) 0.0075(18)
N6 0.033(3) 0.028(2) 0.030(2) 0.0103(19) 0.0045(19) 0.014(2)
N7 0.024(2) 0.037(2) 0.025(2) 0.0060(19) 0.0042(19) 0.014(2)
Ni2 0.0247(4) 0.0274(4) 0.0297(4) 0.0147(3) 0.0103(3) 0.0115(3)
C28 0.035(3) 0.036(3) 0.033(3) 0.017(2) 0.013(2) 0.025(3)
C29 0.027(3) 0.040(3) 0.038(3) 0.016(3) 0.010(2) 0.023(3)
C30 0.023(3) 0.031(3) 0.035(3) 0.012(2) 0.010(2) 0.012(2)
C31 0.030(3) 0.040(3) 0.039(3) 0.015(3) 0.019(3) 0.015(3)
C32 0.034(3) 0.047(3) 0.042(3) 0.026(3) 0.020(3) 0.017(3)
C33 0.027(3) 0.041(3) 0.037(3) 0.027(3) 0.016(2) 0.019(2)
C34 0.041(3) 0.052(3) 0.048(3) 0.033(3) 0.020(3) 0.030(3)
C35 0.048(3) 0.038(3) 0.039(3) 0.024(3) 0.020(3) 0.020(3)
C36 0.036(3) 0.047(3) 0.046(3) 0.028(3) 0.000(3) 0.013(3)
C37 0.024(3) 0.026(3) 0.037(3) 0.012(2) 0.006(2) 0.007(2)
C38 0.035(3) 0.027(3) 0.038(3) 0.016(2) 0.012(3) 0.011(2)
C39 0.016(3) 0.025(3) 0.038(3) 0.012(3) 0.009(2) 0.009(2)
C40 0.037(3) 0.055(4) 0.029(3) 0.021(3) 0.012(3) 0.028(3)
C41 0.031(3) 0.047(4) 0.027(3) 0.004(3) 0.003(2) 0.017(3)
C42 0.020(3) 0.029(3) 0.052(4) 0.006(3) 0.003(3) 0.008(2)
C43 0.042(3) 0.024(3) 0.065(4) 0.013(3) 0.002(3) -0.001(3)
C44 0.034(3) 0.033(3) 0.106(5) 0.016(3) 0.029(3) 0.007(3)
C45 0.043(4) 0.044(4) 0.067(4) -0.001(3) -0.005(3) 0.004(3)
C46 0.032(3) 0.024(3) 0.034(3) 0.008(2) 0.007(2) 0.013(2)
C47 0.034(3) 0.024(3) 0.027(3) 0.001(2) 0.005(2) 0.014(2)
C48 0.025(3) 0.030(3) 0.022(3) 0.013(2) 0.010(2) 0.012(2)
C49 0.024(3) 0.027(3) 0.025(3) 0.011(2) -0.001(2) 0.005(2)
C50 0.022(3) 0.029(3) 0.022(3) 0.013(2) 0.006(2) 0.009(2)
C51 0.023(3) 0.024(3) 0.022(3) 0.008(2) 0.007(2) 0.009(2)
C52 0.027(3) 0.044(3) 0.026(3) -0.002(2) 0.008(2) 0.013(2)
C53 0.031(3) 0.041(3) 0.031(3) 0.012(2) 0.013(2) 0.008(2)
C54 0.043(3) 0.031(3) 0.036(3) 0.007(2) 0.013(3) 0.020(3)
N8 0.030(2) 0.021(2) 0.030(2) 0.0129(18) 0.0090(19) 0.0127(18)
N9 0.021(2) 0.034(2) 0.028(2) 0.0162(19) 0.0083(18) 0.0105(19)
N10 0.029(2) 0.031(2) 0.028(2) 0.0179(19) 0.0139(19) 0.0119(19)
N11 0.028(2) 0.029(2) 0.029(3) 0.012(2) 0.0096(19) 0.0121(19)
N12 0.021(2) 0.030(2) 0.027(2) 0.006(2) 0.0025(19) 0.0073(19)
N13 0.026(2) 0.027(2) 0.021(2) 0.0086(19) 0.0057(18) 0.0128(18)
N14 0.021(2) 0.022(2) 0.019(2) 0.0102(17) 0.0077(18) 0.0083(18)
Cl1 0.0305(7) 0.0300(7) 0.0332(7) 0.0050(6) 0.0023(6) 0.0137(6)
Cl2 0.0773(11) 0.0956(12) 0.0400(9) 0.0328(8) 0.0333(8) 0.0627(10)

loop_
_atom_type_symbol
_atom_type_description
_atom_type_scat_dispersion_real
_atom_type_scat_dispersion_imag
_atom_type_scat_source
C C 0.0033 0.0016 'International Tables Vol C Tables 4.2.6.8 and 6.1.1.4'
H H 0.0000 0.0000 'International Tables Vol C Tables 4.2.6.8 and 6.1.1.4'
N N 0.0061 0.0033 'International Tables Vol C Tables 4.2.6.8 and 6.1.1.4'
Cl Cl 0.1484 0.1585 'International Tables Vol C Tables 4.2.6.8 and 6.1.1.4'
Ni Ni 0.3393 1.1124 'International Tables Vol C Tables 4.2.6.8 and 6.1.1.4'

loop_
_geom_angle_atom_site_label_1
_geom_angle_atom_site_label_2
_geom_angle_atom_site_label_3
_geom_angle
C3 Ni1 C21 120.27(18)
C3 Ni1 C12 114.68(17)
C21 Ni1 C12 123.26(17)
C3 Ni1 N1 93.72(16)
C21 Ni1 N1 94.24(16)
C12 Ni1 N1 95.37(15)
N1 C1 C2 112.5(4)
N2 C2 C1 110.3(3)
N2 C3 N3 101.5(4)
N2 C3 Ni1 118.3(3)
N3 C3 Ni1 140.1(3)
C5 C4 N2 105.2(4)
C4 C5 N3 107.7(4)
N3 C6 C7 110.4(3)
N3 C6 C8 107.3(4)
C7 C6 C8 110.6(4)
N3 C6 C9 109.8(4)
C7 C6 C9 108.8(4)
C8 C6 C9 109.9(4)
N1 C10 C11 112.6(4)
N4 C11 C10 111.6(4)
N4 C12 N5 102.2(3)
N4 C12 Ni1 115.7(3)
N5 C12 Ni1 139.8(3)
C14 C13 N4 106.6(4)
C13 C14 N5 107.2(4)
N5 C15 C16 111.3(4)
N5 C15 C17 109.6(3)
C16 C15 C17 109.3(4)
N5 C15 C18 107.5(4)
C16 C15 C18 108.7(4)
C17 C15 C18 110.4(4)
N1 C19 C20 113.9(4)
N6 C20 C19 110.5(4)
N6 C21 N7 102.9(4)
N6 C21 Ni1 117.9(3)
N7 C21 Ni1 139.2(3)
C23 C22 N6 106.7(4)
C22 C23 N7 107.1(4)
C26 C24 N7 108.8(4)
C26 C24 C27 110.6(4)
N7 C24 C27 110.6(4)
C26 C24 C25 109.5(5)
N7 C24 C25 108.5(4)
C27 C24 C25 108.9(4)
C1 N1 C19 107.8(3)
C1 N1 C10 108.9(3)
C19 N1 C10 107.6(3)
C1 N1 Ni1 112.3(3)
C19 N1 Ni1 110.8(3)
C10 N1 Ni1 109.4(2)
C3 N2 C4 114.2(4)
C3 N2 C2 122.1(4)
C4 N2 C2 123.2(4)
C5 N3 C3 111.3(4)
C5 N3 C6 122.4(4)
C3 N3 C6 125.4(3)
C13 N4 C12 112.8(4)
C13 N4 C11 123.3(4)
C12 N4 C11 123.9(4)
C12 N5 C14 111.1(3)
C12 N5 C15 127.8(4)
C14 N5 C15 120.1(4)
C21 N6 C22 112.2(4)
C21 N6 C20 122.4(4)
C22 N6 C20 124.9(4)
C21 N7 C23 111.1(4)
C21 N7 C24 125.0(4)
C23 N7 C24 123.4(4)
C30 Ni2 C39 120.76(18)
C30 Ni2 C48 117.77(18)
C39 Ni2 C48 120.00(17)
C30 Ni2 N8 93.13(16)
C39 Ni2 N8 94.81(15)
C48 Ni2 N8 94.11(15)
N8 C28 C29 112.2(4)
N9 C29 C28 110.4(4)
N9 C30 N10 102.6(4)
N9 C30 Ni2 118.3(3)
N10 C30 Ni2 139.1(3)
C32 C31 N9 105.7(4)
C31 C32 N10 108.0(4)
N10 C33 C36 108.2(4)
N10 C33 C35 108.5(4)
C36 C33 C35 110.1(4)
N10 C33 C34 109.6(4)
C36 C33 C34 112.2(4)
C35 C33 C34 108.1(4)
N8 C37 C38 112.8(3)
N11 C38 C37 110.4(4)
N11 C39 N12 103.1(4)
N11 C39 Ni2 115.6(3)
N12 C39 Ni2 140.9(3)
C41 C40 N11 107.5(4)
C40 C41 N12 106.6(4)
N12 C42 C45 109.7(4)
N12 C42 C43 109.0(4)
C45 C42 C43 109.4(4)
N12 C42 C44 108.0(4)
C45 C42 C44 110.2(4)
C43 C42 C44 110.5(4)
N8 C46 C47 112.3(4)
N13 C47 C46 111.2(4)
N13 C48 N14 102.0(3)
N13 C48 Ni2 116.6(3)
N14 C48 Ni2 140.5(3)
C50 C49 N13 105.8(4)
C49 C50 N14 107.6(4)
N14 C51 C52 110.9(3)
N14 C51 C53 108.4(3)
C52 C51 C53 109.4(4)
N14 C51 C54 108.3(3)
C52 C51 C54 110.5(4)
C53 C51 C54 109.2(4)
C37 N8 C46 108.2(3)
C37 N8 C28 108.3(3)
C46 N8 C28 108.0(3)
C37 N8 Ni2 109.3(2)
C46 N8 Ni2 110.9(2)
C28 N8 Ni2 112.1(3)
C30 N9 C31 112.9(4)
C30 N9 C29 122.5(4)
C31 N9 C29 123.6(4)
C32 N10 C30 110.7(4)
C32 N10 C33 123.2(4)
C30 N10 C33 125.1(4)
C39 N11 C40 111.7(4)
C39 N11 C38 123.2(4)
C40 N11 C38 125.0(4)
C39 N12 C41 111.1(4)
C39 N12 C42 125.3(4)
C41 N12 C42 123.1(4)
C48 N13 C49 113.5(4)
C48 N13 C47 123.0(4)
C49 N13 C47 123.4(4)
C48 N14 C50 111.1(3)
C48 N14 C51 128.9(4)
C50 N14 C51 119.8(3)

loop_
_geom_bond_atom_site_label_1
_geom_bond_atom_site_label_2
_geom_bond_distance
Ni1 C3 1.988(4)
Ni1 C21 1.996(4)
Ni1 C12 2.004(4)
Ni1 N1 2.223(3)
C1 N1 1.474(5)
C1 C2 1.527(6)
C2 N2 1.465(5)
C3 N2 1.356(5)
C3 N3 1.387(5)
C4 C5 1.348(6)
C4 N2 1.369(5)
C5 N3 1.374(5)
C6 N3 1.498(5)
C6 C7 1.507(6)
C6 C8 1.529(6)
C6 C9 1.535(6)
C10 N1 1.489(5)
C10 C11 1.518(6)
C11 N4 1.453(5)
C12 N4 1.372(5)
C12 N5 1.375(5)
C13 C14 1.334(6)
C13 N4 1.367(5)
C14 N5 1.391(5)
C15 N5 1.482(5)
C15 C16 1.507(6)
C15 C17 1.517(6)
C15 C18 1.518(6)
C19 N1 1.488(5)
C19 C20 1.514(6)
C20 N6 1.458(5)
C21 N6 1.364(5)
C21 N7 1.366(5)
C22 C23 1.334(7)
C22 N6 1.370(5)
C23 N7 1.386(5)
C24 C26 1.496(6)
C24 N7 1.504(6)
C24 C27 1.507(6)
C24 C25 1.515(6)
Ni2 C30 1.976(5)
Ni2 C39 1.994(5)
Ni2 C48 2.013(4)
Ni2 N8 2.234(3)
C28 N8 1.490(5)
C28 C29 1.505(6)
C29 N9 1.461(5)
C30 N9 1.358(5)
C30 N10 1.381(5)
C31 C32 1.341(6)
C31 N9 1.373(5)
C32 N10 1.372(5)
C33 N10 1.494(5)
C33 C36 1.515(6)
C33 C35 1.522(6)
C33 C34 1.522(6)
C37 N8 1.476(5)
C37 C38 1.517(6)
C38 N11 1.445(5)
C39 N11 1.356(5)
C39 N12 1.371(5)
C40 C41 1.325(6)
C40 N11 1.376(5)
C41 N12 1.389(6)
C42 N12 1.498(6)
C42 C45 1.503(7)
C42 C43 1.516(6)
C42 C44 1.521(6)
C46 N8 1.484(5)
C46 C47 1.522(6)
C47 N13 1.469(5)
C48 N13 1.360(5)
C48 N14 1.373(5)
C49 C50 1.334(6)
C49 N13 1.367(5)
C50 N14 1.383(5)
C51 N14 1.482(5)
C51 C52 1.507(6)
C51 C53 1.528(6)
C51 C54 1.530(6)
